data_4024151
loop_
_publ_author_name
'Medha N. Kamat'
'Nigam P. Rath'
'Alexei V. Demchenko'

_publ_section_title
;
 Versatile Synthesis and Mechanism of Activation of S-Benzoxazolyl
 Glycosides
;
_journal_name_full 'Journal of Organic Chemistry'
_journal_page_first 6938
_journal_page_last 6946
_journal_paper_doi 10.1021/jo0711844
_journal_volume 72
_journal_year 2007
_chemical_formula_sum 'C9 H10 F3 N O5 S2'
_chemical_formula_weight 333.30
_chemical_name_systematic
;
 ?
;
_space_group_IT_number 29
_symmetry_cell_setting orthorhombic
_symmetry_space_group_name_Hall 'P 2c -2ac'
_symmetry_space_group_name_H-M 'P c a 21'
_atom_sites_solution_hydrogens geom
_atom_sites_solution_primary direct
_atom_sites_solution_secondary difmap
_audit_creation_method SHELXL-97
_cell_angle_alpha 90.00
_cell_angle_beta 90.00
_cell_angle_gamma 90.00
_cell_formula_units_Z 8
_cell_length_a 25.5198(8)
_cell_length_b 5.0809(2)
_cell_length_c 20.1359(7)
_cell_measurement_reflns_used 5496
_cell_measurement_temperature 100(2)
_cell_measurement_theta_max 28.68
_cell_measurement_theta_min 2.58
_cell_volume 2610.89(16)
_computing_cell_refinement 'Bruker SMART'
_computing_data_collection 'Bruker SMART'
_computing_data_reduction 'Bruker SAINT'
_computing_molecular_graphics 'Bruker-SHELXTL (Sheldrick, 2005)'
_computing_publication_material 'Bruker-SHELXTL (Sheldrick, 2005)'
_computing_structure_refinement 'Bruker-SHELXTL (Sheldrick, 2005)'
_computing_structure_solution 'Bruker-SHELXTL (Sheldrick, 2005)'
_diffrn_ambient_temperature 100(2)
_diffrn_measured_fraction_theta_full 0.996
_diffrn_measured_fraction_theta_max 0.996
_diffrn_measurement_device_type 'CCD area detector'
_diffrn_measurement_method 'phi and omega scans'
_diffrn_radiation_monochromator graphite
_diffrn_radiation_source 'fine-focus sealed tube'
_diffrn_radiation_type MoK\a
_diffrn_radiation_wavelength 0.71073
_diffrn_reflns_av_R_equivalents 0.0503
_diffrn_reflns_av_sigmaI/netI 0.0468
_diffrn_reflns_limit_h_max 36
_diffrn_reflns_limit_h_min -36
_diffrn_reflns_limit_k_max 7
_diffrn_reflns_limit_k_min -7
_diffrn_reflns_limit_l_max 28
_diffrn_reflns_limit_l_min -28
_diffrn_reflns_number 42062
_diffrn_reflns_theta_full 30.54
_diffrn_reflns_theta_max 30.54
_diffrn_reflns_theta_min 1.60
_exptl_absorpt_coefficient_mu 0.463
_exptl_absorpt_correction_T_max 0.9296
_exptl_absorpt_correction_T_min 0.8511
_exptl_absorpt_correction_type multi-scan
_exptl_absorpt_process_details 'sadabs v2.10'
_exptl_crystal_colour colourless
_exptl_crystal_density_diffrn 1.696
_exptl_crystal_density_meas ?
_exptl_crystal_density_method 'not measured'
_exptl_crystal_description 'rectangular rod'
_exptl_crystal_F_000 1360
_exptl_crystal_size_max 0.36
_exptl_crystal_size_mid 0.22
_exptl_crystal_size_min 0.16
_refine_diff_density_max 0.343
_refine_diff_density_min -0.306
_refine_diff_density_rms 0.064
_refine_ls_abs_structure_details 'Flack H D (1983), Acta Cryst. A39, 876-881'
_refine_ls_abs_structure_Flack 0.20(4)
_refine_ls_extinction_method none
_refine_ls_goodness_of_fit_ref 1.020
_refine_ls_hydrogen_treatment mixed
_refine_ls_matrix_type full
_refine_ls_number_parameters 441
_refine_ls_number_reflns 7788
_refine_ls_number_restraints 13
_refine_ls_restrained_S_all 1.019
_refine_ls_R_factor_all 0.0462
_refine_ls_R_factor_gt 0.0353
_refine_ls_shift/su_max 0.001
_refine_ls_shift/su_mean 0.000
_refine_ls_structure_factor_coef Fsqd
_refine_ls_weighting_details 'calc w=1/[\s^2^(Fo^2^)+(0.0362P)^2^+0.2732P] where P=(Fo^2^+2Fc^2^)/3'
_refine_ls_weighting_scheme calc
_refine_ls_wR_factor_gt 0.0697
_refine_ls_wR_factor_ref 0.0749
_reflns_number_gt 6705
_reflns_number_total 7788
_reflns_threshold_expression >2sigma(I)
_cod_data_source_file jo0711844-File007.cif
_cod_data_source_block d15405
_cod_depositor_comments
;
The following automatic conversions were performed:
'_symmetry_cell_setting' value 'Orthorhombic' changed to 'orthorhombic'
according to '/home/saulius/struct/CIF-dictionaries/cif_core.dic'
dictionary named 'cif_core.dic' version 2.4.1 from 2010-06-29.

Automatic conversion script
Id: cif_fix_enum 1527 2010-12-29 10:47:43Z saulius 

The following automatic conversions were performed:

'_exptl_crystal_density_meas' value 'none' was changed to '?' - the
value is perceived as not measured.

Automatic conversion script
Id: cif_fix_values 3008 2015-01-20 13:52:24Z robertas 
;
_cod_database_code 4024151

loop_
_symmetry_equiv_pos_as_xyz
'x, y, z'
'-x, -y, z+1/2'
'x+1/2, -y, z'
'-x+1/2, y, z+1/2'

loop_
_atom_site_label
_atom_site_type_symbol
_atom_site_fract_x
_atom_site_fract_y
_atom_site_fract_z
_atom_site_U_iso_or_equiv
_atom_site_adp_type
_atom_site_occupancy
_atom_site_symmetry_multiplicity
_atom_site_calc_flag
_atom_site_refinement_flags
_atom_site_disorder_assembly
_atom_site_disorder_group
S1 S 0.42887(2) 0.38659(9) 0.70551(3) 0.02381(12) Uani 1 1 d . . .
S2 S 0.605524(17) 0.19595(9) 0.64206(2) 0.01258(10) Uani 1 1 d . . .
S3 S 0.30880(2) 0.92013(9) 0.38617(3) 0.01971(11) Uani 1 1 d . . .
S4 S 0.135140(17) 0.77039(8) 0.45954(2) 0.01165(9) Uani 1 1 d . . .
F1 F 0.55073(5) -0.1177(3) 0.71808(7) 0.0282(3) Uani 1 1 d . . .
F2 F 0.57409(5) 0.2426(3) 0.76615(7) 0.0297(3) Uani 1 1 d . . .
F3 F 0.63053(5) -0.0658(2) 0.75056(6) 0.0248(3) Uani 1 1 d . . .
F4 F 0.11046(5) 0.5558(3) 0.34484(7) 0.0279(3) Uani 1 1 d . . .
F5 F 0.17358(5) 0.8350(3) 0.33997(7) 0.0288(3) Uani 1 1 d . . .
F6 F 0.18697(5) 0.4506(3) 0.38170(8) 0.0313(3) Uani 1 1 d . . .
O1 O 0.45195(6) 0.0428(3) 0.61071(7) 0.0206(3) Uani 1 1 d . . .
O2 O 0.44373(5) 0.4759(3) 0.58433(8) 0.0189(3) Uani 1 1 d . . .
O3 O 0.55765(6) 0.3301(3) 0.62409(8) 0.0204(3) Uani 1 1 d . . .
O4 O 0.64991(6) 0.3647(3) 0.65535(7) 0.0190(3) Uani 1 1 d . . .
O5 O 0.61683(5) -0.0349(3) 0.60340(7) 0.0168(3) Uani 1 1 d . . .
O6 O 0.28956(6) 0.5979(3) 0.48662(8) 0.0213(3) Uani 1 1 d . . .
O7 O 0.29275(5) 1.0385(3) 0.50638(7) 0.0158(3) Uani 1 1 d . . .
O8 O 0.18387(6) 0.8892(3) 0.48077(7) 0.0184(3) Uani 1 1 d . . .
O9 O 0.12088(5) 0.5353(3) 0.49538(7) 0.0164(3) Uani 1 1 d . . .
O10 O 0.09287(5) 0.9516(3) 0.44627(7) 0.0175(3) Uani 1 1 d . . .
N1 N 0.52902(6) 0.7422(3) 0.53703(9) 0.0138(3) Uani 1 1 d D . .
H11 H 0.5547(9) 0.849(5) 0.5153(12) 0.027(7) Uiso 1 1 d D . .
H12 H 0.5054(9) 0.846(5) 0.5621(12) 0.028(7) Uiso 1 1 d D . .
H13 H 0.5499(8) 0.632(4) 0.5652(11) 0.020(6) Uiso 1 1 d D . .
N2 N 0.21052(7) 1.3183(3) 0.56015(9) 0.0134(3) Uani 1 1 d D . .
H21 H 0.2296(8) 1.418(4) 0.5353(12) 0.020(6) Uiso 1 1 d D . .
H22 H 0.1912(8) 1.408(4) 0.5864(11) 0.016(6) Uiso 1 1 d D . .
H23 H 0.1939(9) 1.213(4) 0.5344(11) 0.024(7) Uiso 1 1 d D . .
C1 C 0.43177(10) 0.0875(4) 0.75298(13) 0.0271(5) Uani 1 1 d D . .
H1A H 0.4374(14) -0.051(6) 0.7230(15) 0.073(12) Uiso 1 1 d D . .
H1B H 0.4030(10) 0.094(6) 0.7847(14) 0.052(9) Uiso 1 1 d D . .
H1C H 0.4647(10) 0.091(8) 0.776(2) 0.093(15) Uiso 1 1 d D . .
C2 C 0.44371(8) 0.2661(4) 0.62655(11) 0.0174(4) Uani 1 1 d . . .
C3 C 0.45570(8) 0.4371(4) 0.51736(11) 0.0173(4) Uani 1 1 d . . .
C4 C 0.49701(7) 0.5834(3) 0.49200(10) 0.0131(4) Uani 1 1 d . . .
C5 C 0.50870(8) 0.5757(4) 0.42502(11) 0.0154(4) Uani 1 1 d . . .
H5 H 0.5369(9) 0.665(5) 0.4077(12) 0.019(6) Uiso 1 1 d . . .
C6 C 0.47938(8) 0.4126(4) 0.38364(13) 0.0215(4) Uani 1 1 d . . .
H6 H 0.4873(9) 0.404(4) 0.3359(15) 0.020(6) Uiso 1 1 d . . .
C7 C 0.43907(9) 0.2623(4) 0.40940(12) 0.0239(5) Uani 1 1 d . . .
H7 H 0.4198(9) 0.149(5) 0.3793(12) 0.019(6) Uiso 1 1 d . . .
C8 C 0.42646(8) 0.2767(4) 0.47637(13) 0.0241(5) Uani 1 1 d . . .
H8 H 0.3998(9) 0.174(5) 0.4943(13) 0.025(6) Uiso 1 1 d . . .
C9 C 0.58928(8) 0.0577(4) 0.72336(11) 0.0190(4) Uani 1 1 d . . .
C10 C 0.31265(10) 0.6031(4) 0.34611(13) 0.0242(5) Uani 1 1 d D . .
H10A H 0.3139(10) 0.638(5) 0.2990(9) 0.030(7) Uiso 1 1 d D . .
H10B H 0.2809(8) 0.504(5) 0.3544(14) 0.042(8) Uiso 1 1 d D . .
H10C H 0.3439(8) 0.513(5) 0.3611(13) 0.037(7) Uiso 1 1 d D . .
C11 C 0.29509(7) 0.8183(4) 0.46754(11) 0.0168(4) Uani 1 1 d . . .
C12 C 0.28425(8) 1.0108(4) 0.57449(11) 0.0153(4) Uani 1 1 d . . .
C13 C 0.24508(8) 1.1636(4) 0.60290(10) 0.0146(4) Uani 1 1 d . . .
C14 C 0.23761(8) 1.1671(4) 0.67054(12) 0.0196(4) Uani 1 1 d . . .
H14 H 0.2106(9) 1.272(4) 0.6904(11) 0.013(5) Uiso 1 1 d . . .
C15 C 0.26880(9) 1.0087(5) 0.71058(13) 0.0269(5) Uani 1 1 d . . .
H15 H 0.2643(9) 1.026(5) 0.7567(14) 0.025(7) Uiso 1 1 d . . .
C16 C 0.30719(10) 0.8504(5) 0.68210(14) 0.0294(5) Uani 1 1 d . . .
H16 H 0.3286(10) 0.735(5) 0.7092(13) 0.033(7) Uiso 1 1 d . . .
C17 C 0.31565(9) 0.8544(4) 0.61456(13) 0.0241(5) Uani 1 1 d . . .
H17 H 0.3417(10) 0.758(5) 0.5937(12) 0.019(6) Uiso 1 1 d . . .
C18 C 0.15220(8) 0.6462(4) 0.37764(11) 0.0180(4) Uani 1 1 d . . .

loop_
_atom_site_aniso_label
_atom_site_aniso_U_11
_atom_site_aniso_U_22
_atom_site_aniso_U_33
_atom_site_aniso_U_23
_atom_site_aniso_U_13
_atom_site_aniso_U_12
S1 0.0342(3) 0.0146(2) 0.0226(3) -0.00313(18) 0.0115(2) 0.00159(19)
S2 0.0124(2) 0.01339(19) 0.0119(3) 0.00025(16) 0.00029(19) -0.00065(15)
S3 0.0243(3) 0.0146(2) 0.0202(3) 0.00067(18) 0.0051(2) -0.00205(17)
S4 0.0117(2) 0.01259(19) 0.0107(2) -0.00019(16) 0.00006(18) -0.00027(15)
F1 0.0251(7) 0.0310(7) 0.0284(8) 0.0075(5) 0.0038(6) -0.0093(5)
F2 0.0385(8) 0.0342(7) 0.0163(7) -0.0063(5) 0.0092(6) 0.0066(6)
F3 0.0265(7) 0.0319(7) 0.0158(7) 0.0061(5) -0.0021(5) 0.0048(5)
F4 0.0244(7) 0.0422(8) 0.0172(7) -0.0103(6) -0.0012(6) -0.0102(5)
F5 0.0301(7) 0.0402(8) 0.0163(8) 0.0040(6) 0.0070(6) -0.0120(6)
F6 0.0284(7) 0.0318(7) 0.0337(8) -0.0125(6) 0.0049(6) 0.0122(5)
O1 0.0223(8) 0.0139(7) 0.0257(9) -0.0044(5) 0.0076(7) -0.0028(5)
O2 0.0199(8) 0.0160(7) 0.0208(8) -0.0009(5) 0.0082(6) -0.0001(5)
O3 0.0151(7) 0.0228(7) 0.0232(9) 0.0059(6) 0.0008(6) 0.0043(5)
O4 0.0177(7) 0.0184(7) 0.0209(9) -0.0005(5) -0.0017(6) -0.0058(5)
O5 0.0190(7) 0.0176(7) 0.0140(8) -0.0010(5) 0.0006(6) -0.0002(5)
O6 0.0217(8) 0.0145(7) 0.0276(9) 0.0036(5) 0.0070(7) -0.0001(5)
O7 0.0175(7) 0.0137(6) 0.0162(8) -0.0001(5) 0.0043(6) -0.0005(5)
O8 0.0145(7) 0.0234(7) 0.0173(8) -0.0054(5) 0.0001(6) -0.0041(5)
O9 0.0177(7) 0.0163(7) 0.0152(8) 0.0028(5) 0.0006(6) -0.0014(5)
O10 0.0165(7) 0.0174(7) 0.0187(9) -0.0003(5) -0.0017(6) 0.0049(5)
N1 0.0110(8) 0.0140(8) 0.0163(10) -0.0022(6) 0.0009(7) 0.0006(6)
N2 0.0120(9) 0.0131(8) 0.0151(10) 0.0016(6) 0.0001(7) 0.0011(6)
C1 0.0358(15) 0.0187(10) 0.0267(15) 0.0033(8) 0.0109(11) 0.0001(8)
C2 0.0135(9) 0.0163(9) 0.0224(12) -0.0022(7) 0.0066(8) -0.0034(6)
C3 0.0154(10) 0.0191(9) 0.0175(12) -0.0016(7) 0.0042(8) 0.0007(7)
C4 0.0095(9) 0.0134(8) 0.0165(11) -0.0018(7) -0.0022(8) 0.0012(6)
C5 0.0119(9) 0.0187(9) 0.0156(12) 0.0003(7) 0.0001(8) 0.0005(7)
C6 0.0227(11) 0.0246(10) 0.0170(12) -0.0011(8) -0.0051(10) 0.0004(8)
C7 0.0201(11) 0.0288(11) 0.0229(13) -0.0067(9) -0.0047(9) -0.0051(8)
C8 0.0176(11) 0.0227(10) 0.0320(15) -0.0043(9) 0.0026(10) -0.0065(8)
C9 0.0187(10) 0.0223(10) 0.0159(12) 0.0017(7) 0.0040(9) -0.0001(7)
C10 0.0276(13) 0.0171(10) 0.0279(15) -0.0060(8) 0.0080(11) -0.0026(8)
C11 0.0106(9) 0.0157(9) 0.0240(13) -0.0004(7) 0.0024(9) 0.0003(6)
C12 0.0132(9) 0.0170(9) 0.0157(12) -0.0003(7) -0.0003(8) -0.0007(7)
C13 0.0113(9) 0.0150(8) 0.0176(12) 0.0009(7) -0.0011(8) -0.0009(7)
C14 0.0163(10) 0.0236(10) 0.0189(12) 0.0000(8) -0.0017(9) 0.0016(8)
C15 0.0267(12) 0.0369(12) 0.0172(14) 0.0015(9) -0.0023(10) 0.0083(9)
C16 0.0262(13) 0.0352(13) 0.0268(14) 0.0063(10) -0.0062(11) 0.0106(9)
C17 0.0178(11) 0.0276(11) 0.0269(14) -0.0005(9) 0.0000(9) 0.0090(8)
C18 0.0171(10) 0.0231(9) 0.0138(11) -0.0024(8) 0.0015(8) -0.0029(7)

loop_
_atom_type_symbol
_atom_type_description
_atom_type_scat_dispersion_real
_atom_type_scat_dispersion_imag
_atom_type_scat_source
C C 0.0033 0.0016 'International Tables Vol C Tables 4.2.6.8 and 6.1.1.4'
H H 0.0000 0.0000 'International Tables Vol C Tables 4.2.6.8 and 6.1.1.4'
N N 0.0061 0.0033 'International Tables Vol C Tables 4.2.6.8 and 6.1.1.4'
O O 0.0106 0.0060 'International Tables Vol C Tables 4.2.6.8 and 6.1.1.4'
S S 0.1246 0.1234 'International Tables Vol C Tables 4.2.6.8 and 6.1.1.4'
F F 0.0171 0.0103 'International Tables Vol C Tables 4.2.6.8 and 6.1.1.4'

loop_
_geom_angle_atom_site_label_1
_geom_angle_atom_site_label_2
_geom_angle_atom_site_label_3
_geom_angle
_geom_angle_site_symmetry_1
_geom_angle_site_symmetry_3
_geom_angle_publ_flag
C2 S1 C1 100.31(11) . . ?
O5 S2 O3 114.78(9) . . ?
O5 S2 O4 115.28(9) . . ?
O3 S2 O4 115.41(9) . . ?
O5 S2 C9 102.52(9) . . ?
O3 S2 C9 102.34(9) . . ?
O4 S2 C9 103.86(9) . . ?
C11 S3 C10 99.51(11) . . ?
O9 S4 O10 115.61(8) . . ?
O9 S4 O8 114.50(9) . . ?
O10 S4 O8 115.52(9) . . ?
O9 S4 C18 103.12(9) . . ?
O10 S4 C18 103.44(9) . . ?
O8 S4 C18 101.94(9) . . ?
C2 O2 C3 119.47(16) . . ?
C11 O7 C12 119.12(15) . . ?
C4 N1 H11 114.4(15) . . ?
C4 N1 H12 106.4(16) . . ?
H11 N1 H12 111(2) . . ?
C4 N1 H13 110.7(15) . . ?
H11 N1 H13 103(2) . . ?
H12 N1 H13 111(2) . . ?
C13 N2 H21 108.5(16) . . ?
C13 N2 H22 105.7(17) . . ?
H21 N2 H22 112(2) . . ?
C13 N2 H23 108.6(17) . . ?
H21 N2 H23 107(2) . . ?
H22 N2 H23 115(2) . . ?
S1 C1 H1A 107(2) . . ?
S1 C1 H1B 106.9(18) . . ?
H1A C1 H1B 124(3) . . ?
S1 C1 H1C 106(3) . . ?
H1A C1 H1C 101(3) . . ?
H1B C1 H1C 110(3) . . ?
O1 C2 O2 125.1(2) . . ?
O1 C2 S1 127.83(17) . . ?
O2 C2 S1 107.09(13) . . ?
C8 C3 C4 120.5(2) . . ?
C8 C3 O2 122.88(18) . . ?
C4 C3 O2 116.49(18) . . ?
C5 C4 C3 120.53(19) . . ?
C5 C4 N1 120.01(18) . . ?
C3 C4 N1 119.45(19) . . ?
C4 C5 C6 119.0(2) . . ?
C4 C5 H5 121.6(15) . . ?
C6 C5 H5 119.2(15) . . ?
C7 C6 C5 120.3(2) . . ?
C7 C6 H6 119.7(13) . . ?
C5 C6 H6 120.1(13) . . ?
C6 C7 C8 120.5(2) . . ?
C6 C7 H7 118.0(14) . . ?
C8 C7 H7 121.4(14) . . ?
C3 C8 C7 119.1(2) . . ?
C3 C8 H8 119.6(16) . . ?
C7 C8 H8 121.2(16) . . ?
F1 C9 F2 107.98(17) . . ?
F1 C9 F3 107.40(16) . . ?
F2 C9 F3 107.09(18) . . ?
F1 C9 S2 110.67(15) . . ?
F2 C9 S2 111.95(14) . . ?
F3 C9 S2 111.53(14) . . ?
S3 C10 H10A 106.2(16) . . ?
S3 C10 H10B 109.9(18) . . ?
H10A C10 H10B 107(2) . . ?
S3 C10 H10C 109.2(17) . . ?
H10A C10 H10C 111(2) . . ?
H10B C10 H10C 113(2) . . ?
O6 C11 O7 125.4(2) . . ?
O6 C11 S3 127.00(17) . . ?
O7 C11 S3 107.58(13) . . ?
C17 C12 C13 119.8(2) . . ?
C17 C12 O7 122.65(19) . . ?
C13 C12 O7 117.40(17) . . ?
C14 C13 C12 120.99(19) . . ?
C14 C13 N2 119.51(18) . . ?
C12 C13 N2 119.49(18) . . ?
C13 C14 C15 119.2(2) . . ?
C13 C14 H14 121.4(14) . . ?
C15 C14 H14 119.4(14) . . ?
C14 C15 C16 119.9(2) . . ?
C14 C15 H15 116.6(15) . . ?
C16 C15 H15 123.3(15) . . ?
C17 C16 C15 120.6(2) . . ?
C17 C16 H16 118.4(16) . . ?
C15 C16 H16 121.0(16) . . ?
C16 C17 C12 119.5(2) . . ?
C16 C17 H17 123.5(16) . . ?
C12 C17 H17 117.0(16) . . ?
F4 C18 F6 107.72(16) . . ?
F4 C18 F5 106.94(17) . . ?
F6 C18 F5 107.29(17) . . ?
F4 C18 S4 112.15(14) . . ?
F6 C18 S4 111.21(15) . . ?
F5 C18 S4 111.28(13) . . ?

loop_
_geom_bond_atom_site_label_1
_geom_bond_atom_site_label_2
_geom_bond_distance
_geom_bond_site_symmetry_2
_geom_bond_publ_flag
S1 C2 1.745(2) . ?
S1 C1 1.797(2) . ?
S2 O5 1.4369(14) . ?
S2 O3 1.4451(14) . ?
S2 O4 1.4455(14) . ?
S2 C9 1.829(2) . ?
S3 C11 1.754(2) . ?
S3 C10 1.804(2) . ?
S4 O9 1.4422(14) . ?
S4 O10 1.4432(14) . ?
S4 O8 1.4471(14) . ?
S4 C18 1.818(2) . ?
F1 C9 1.332(2) . ?
F2 C9 1.333(2) . ?
F3 C9 1.342(2) . ?
F4 C18 1.335(2) . ?
F5 C18 1.339(2) . ?
F6 C18 1.335(2) . ?
O1 C2 1.197(2) . ?
O2 C2 1.363(2) . ?
O2 C3 1.397(3) . ?
O6 C11 1.192(2) . ?
O7 C11 1.366(2) . ?
O7 C12 1.396(3) . ?
N1 C4 1.463(2) . ?
N1 H11 0.957(17) . ?
N1 H12 0.946(17) . ?
N1 H13 0.959(17) . ?
N2 C13 1.462(2) . ?
N2 H21 0.864(16) . ?
N2 H22 0.855(16) . ?
N2 H23 0.857(16) . ?
C1 H1A 0.94(2) . ?
C1 H1B 0.97(2) . ?
C1 H1C 0.96(2) . ?
C3 C8 1.379(3) . ?
C3 C4 1.387(3) . ?
C4 C5 1.382(3) . ?
C5 C6 1.393(3) . ?
C5 H5 0.92(2) . ?
C6 C7 1.382(3) . ?
C6 H6 0.98(3) . ?
C7 C8 1.388(4) . ?
C7 H7 0.97(2) . ?
C8 H8 0.93(3) . ?
C10 H10A 0.965(17) . ?
C10 H10B 0.966(18) . ?
C10 H10C 0.970(17) . ?
C12 C17 1.387(3) . ?
C12 C13 1.389(3) . ?
C13 C14 1.375(3) . ?
C14 C15 1.390(3) . ?
C14 H14 0.96(2) . ?
C15 C16 1.391(3) . ?
C15 H15 0.94(3) . ?
C16 C17 1.377(4) . ?
C16 H16 0.97(3) . ?
C17 H17 0.93(2) . ?

loop_
_geom_torsion_atom_site_label_1
_geom_torsion_atom_site_label_2
_geom_torsion_atom_site_label_3
_geom_torsion_atom_site_label_4
_geom_torsion
_geom_torsion_site_symmetry_1
_geom_torsion_site_symmetry_2
_geom_torsion_site_symmetry_3
_geom_torsion_site_symmetry_4
_geom_torsion_publ_flag
C3 O2 C2 O1 -2.1(3) . . . . ?
C3 O2 C2 S1 178.59(14) . . . . ?
C1 S1 C2 O1 1.6(2) . . . . ?
C1 S1 C2 O2 -179.11(14) . . . . ?
C2 O2 C3 C8 60.8(3) . . . . ?
C2 O2 C3 C4 -123.43(19) . . . . ?
C8 C3 C4 C5 1.6(3) . . . . ?
O2 C3 C4 C5 -174.23(17) . . . . ?
C8 C3 C4 N1 -177.05(18) . . . . ?
O2 C3 C4 N1 7.1(3) . . . . ?
C3 C4 C5 C6 -1.9(3) . . . . ?
N1 C4 C5 C6 176.71(17) . . . . ?
C4 C5 C6 C7 0.4(3) . . . . ?
C5 C6 C7 C8 1.6(3) . . . . ?
C4 C3 C8 C7 0.3(3) . . . . ?
O2 C3 C8 C7 175.90(19) . . . . ?
C6 C7 C8 C3 -1.9(3) . . . . ?
O5 S2 C9 F1 -55.47(15) . . . . ?
O3 S2 C9 F1 63.75(15) . . . . ?
O4 S2 C9 F1 -175.83(14) . . . . ?
O5 S2 C9 F2 -175.99(14) . . . . ?
O3 S2 C9 F2 -56.77(17) . . . . ?
O4 S2 C9 F2 63.65(16) . . . . ?
O5 S2 C9 F3 64.04(16) . . . . ?
O3 S2 C9 F3 -176.74(14) . . . . ?
O4 S2 C9 F3 -56.32(16) . . . . ?
C12 O7 C11 O6 1.3(3) . . . . ?
C12 O7 C11 S3 -177.56(13) . . . . ?
C10 S3 C11 O6 -1.2(2) . . . . ?
C10 S3 C11 O7 177.71(14) . . . . ?
C11 O7 C12 C17 54.8(3) . . . . ?
C11 O7 C12 C13 -130.23(18) . . . . ?
C17 C12 C13 C14 1.5(3) . . . . ?
O7 C12 C13 C14 -173.62(18) . . . . ?
C17 C12 C13 N2 -177.12(19) . . . . ?
O7 C12 C13 N2 7.8(3) . . . . ?
C12 C13 C14 C15 -2.0(3) . . . . ?
N2 C13 C14 C15 176.6(2) . . . . ?
C13 C14 C15 C16 0.4(4) . . . . ?
C14 C15 C16 C17 1.8(4) . . . . ?
C15 C16 C17 C12 -2.4(4) . . . . ?
C13 C12 C17 C16 0.7(3) . . . . ?
O7 C12 C17 C16 175.6(2) . . . . ?
O9 S4 C18 F4 68.92(16) . . . . ?
O10 S4 C18 F4 -51.88(16) . . . . ?
O8 S4 C18 F4 -172.10(14) . . . . ?
O9 S4 C18 F6 -51.78(15) . . . . ?
O10 S4 C18 F6 -172.58(13) . . . . ?
O8 S4 C18 F6 67.20(15) . . . . ?
O9 S4 C18 F5 -171.33(14) . . . . ?
O10 S4 C18 F5 67.87(16) . . . . ?
O8 S4 C18 F5 -52.35(16) . . . . ?

loop_
_cod_related_entry_id
_cod_related_entry_database
_cod_related_entry_code
1 ChemSpider 30658842
